data_7020939
loop_
_publ_author_name
'Sanchez-Ballester, Noelia M'
'Shrestha, Lok Kumar'
'Elsegood, Mark R. J.'
'Schmitt, Wolfgang'
'Ariga, Katsuhiko'
'Anson, Christopher E.'
'Hill, Jonathan P.'
'Powell, Annie K.'

_publ_section_title
;
 Ligand displacement for fixing manganese: relevance to cellular metal ion
 transport and synthesis of polymeric coordination complexes.
;
_journal_issue 8
_journal_name_full 'Dalton transactions (Cambridge, England : 2003)'
_journal_page_first 2779
_journal_page_last 2785
_journal_paper_doi 10.1039/c2dt32547k
_journal_volume 42
_journal_year 2013
_chemical_formula_moiety '(C60.5 H69 Mn3 N2 O16), 2.5(C H4 O), 0.5(H2 O)'
_chemical_formula_sum 'C63 H86 Mn3 N2 O19'
_chemical_formula_weight 1340.16
_chemical_name_systematic
;
?
;
_space_group_IT_number 14
_symmetry_cell_setting monoclinic
_symmetry_space_group_name_Hall '-P 2yn'
_symmetry_space_group_name_H-M 'P 1 21/n 1'
_atom_sites_solution_hydrogens geom
_atom_sites_solution_primary direct
_atom_sites_solution_secondary difmap
_audit_creation_method SHELXL-97
_cell_angle_alpha 90.00
_cell_angle_beta 91.494(8)
_cell_angle_gamma 90.00
_cell_formula_units_Z 4
_cell_length_a 11.7606(8)
_cell_length_b 21.3505(8)
_cell_length_c 26.7827(17)
_cell_measurement_reflns_used 8000
_cell_measurement_temperature 200(2)
_cell_measurement_theta_max 23.08
_cell_measurement_theta_min 2.18
_cell_volume 6722.7(7)
_computing_cell_refinement 'IPDS 2.92 (Stoe & Cie GmbH, 1999)'
_computing_data_collection 'IPDS 2.92 (Stoe & Cie GmbH, 1999)'
_computing_data_reduction 'IPDS 2.92 (Stoe & Cie GmbH, 1999)'
_computing_molecular_graphics 'Diamond 2.1 (Crystal Impact, 1998)'
_computing_publication_material 'SHELXTL 6.14 (BrukerAXS Inc., 2003)'
_computing_structure_refinement 'SHELXTL 6.14 (BrukerAXS Inc., 2003)'
_computing_structure_solution 'SHELXTL 6.14 (BrukerAXS Inc., 2003)'
_diffrn_ambient_temperature 200(2)
_diffrn_detector_area_resol_mean 6.667
_diffrn_measured_fraction_theta_full 0.999
_diffrn_measured_fraction_theta_max 0.999
_diffrn_measurement_device_type 'Stoe IPDS'
_diffrn_measurement_method 'area detector'
_diffrn_radiation_monochromator graphite
_diffrn_radiation_source 'fine-focus sealed tube'
_diffrn_radiation_type MoK\a
_diffrn_radiation_wavelength 0.71073
_diffrn_reflns_av_R_equivalents 0.0968
_diffrn_reflns_av_sigmaI/netI 0.1386
_diffrn_reflns_limit_h_max 13
_diffrn_reflns_limit_h_min -13
_diffrn_reflns_limit_k_max 23
_diffrn_reflns_limit_k_min -23
_diffrn_reflns_limit_l_max 29
_diffrn_reflns_limit_l_min -29
_diffrn_reflns_number 39608
_diffrn_reflns_theta_full 23.25
_diffrn_reflns_theta_max 23.26
_diffrn_reflns_theta_min 2.10
_exptl_absorpt_coefficient_mu 0.624
_exptl_absorpt_correction_T_max 0.901
_exptl_absorpt_correction_T_min 0.859
_exptl_absorpt_correction_type multi-scan
_exptl_absorpt_process_details
;
XPREP in SHELXTL 6.14 (BrukerAXS Inc., 2003)
;
_exptl_crystal_colour black
_exptl_crystal_density_diffrn 1.324
_exptl_crystal_density_method 'not measured'
_exptl_crystal_description block
_exptl_crystal_F_000 2820
_exptl_crystal_size_max 0.23
_exptl_crystal_size_mid 0.20
_exptl_crystal_size_min 0.18
_refine_diff_density_max 0.927
_refine_diff_density_min -0.289
_refine_diff_density_rms 0.087
_refine_ls_extinction_method none
_refine_ls_goodness_of_fit_ref 1.011
_refine_ls_hydrogen_treatment mixed
_refine_ls_matrix_type full
_refine_ls_number_parameters 800
_refine_ls_number_reflns 9629
_refine_ls_number_restraints 17
_refine_ls_restrained_S_all 1.014
_refine_ls_R_factor_all 0.1123
_refine_ls_R_factor_gt 0.0567
_refine_ls_shift/su_max 0.000
_refine_ls_shift/su_mean 0.000
_refine_ls_structure_factor_coef Fsqd
_refine_ls_weighting_details 'calc w=1/[\s^2^(Fo^2^)+(0.0321P)^2^+0.0000P] where P=(Fo^2^+2Fc^2^)/3'
_refine_ls_weighting_scheme calc
_refine_ls_wR_factor_gt 0.1152
_refine_ls_wR_factor_ref 0.1224
_reflns_number_gt 4888
_reflns_number_total 9629
_reflns_threshold_expression >2sigma(I)
_cod_data_source_file c2dt32547k.txt
_cod_data_source_block jon59
_cod_original_sg_symbol_H-M 'P 21/n'
_cod_database_code 7020939

loop_
_symmetry_equiv_pos_as_xyz
'x, y, z'
'-x+1/2, y+1/2, -z+1/2'
'-x, -y, -z'
'x-1/2, -y-1/2, z-1/2'

loop_
_atom_site_label
_atom_site_type_symbol
_atom_site_fract_x
_atom_site_fract_y
_atom_site_fract_z
_atom_site_U_iso_or_equiv
_atom_site_adp_type
_atom_site_occupancy
_atom_site_symmetry_multiplicity
_atom_site_calc_flag
_atom_site_refinement_flags
_atom_site_disorder_assembly
_atom_site_disorder_group
Mn1 Mn 0.09408(8) 0.29496(4) 0.44167(3) 0.0309(2) Uani 1 1 d . . .
Mn2 Mn 0.15020(7) 0.42070(4) 0.40218(3) 0.0296(2) Uani 1 1 d . . .
Mn3 Mn 0.55918(8) 0.32160(5) 0.46600(4) 0.0388(3) Uani 1 1 d D A .
O1 O 0.1062(3) 0.33812(18) 0.37872(15) 0.0344(10) Uani 1 1 d . . .
C1 C 0.1583(6) 0.3089(3) 0.3374(2) 0.0476(18) Uani 1 1 d . . .
H1A H 0.1178 0.2700 0.3290 0.071 Uiso 1 1 calc R . .
H1B H 0.2379 0.2993 0.3461 0.071 Uiso 1 1 calc R . .
H1C H 0.1552 0.3372 0.3086 0.071 Uiso 1 1 calc R . .
O2 O 0.1371(3) 0.3778(2) 0.46565(15) 0.0358(11) Uani 1 1 d D . .
H2 H 0.100(5) 0.391(3) 0.4910(18) 0.043 Uiso 1 1 d D . .
N1 N 0.1211(4) 0.2511(2) 0.51219(18) 0.0320(13) Uani 1 1 d . . .
C3 C 0.2350(5) 0.2692(3) 0.5296(2) 0.0342(15) Uani 1 1 d . . .
H3A H 0.2630 0.2387 0.5549 0.041 Uiso 1 1 calc R . .
H3B H 0.2317 0.3109 0.5457 0.041 Uiso 1 1 calc R . .
C4 C 0.3175(5) 0.2715(3) 0.4870(3) 0.0368(16) Uani 1 1 d . . .
O3 O 0.2764(3) 0.2703(2) 0.44344(17) 0.0382(11) Uani 1 1 d . . .
O4 O 0.4193(4) 0.2773(2) 0.49866(18) 0.0541(14) Uani 1 1 d . . .
C5 C 0.0320(5) 0.2702(3) 0.5459(2) 0.0351(16) Uani 1 1 d . . .
H5A H 0.0591 0.3068 0.5655 0.042 Uiso 1 1 calc R . .
H5B H 0.0181 0.2356 0.5696 0.042 Uiso 1 1 calc R . .
C6 C -0.0777(5) 0.2868(3) 0.5198(3) 0.0368(16) Uani 1 1 d . . .
O5 O -0.0733(3) 0.3047(2) 0.47478(16) 0.0357(10) Uani 1 1 d . . .
O6 O -0.1653(4) 0.2851(2) 0.54404(18) 0.0580(14) Uani 1 1 d . . .
C7 C 0.1177(5) 0.1814(3) 0.5042(2) 0.0365(16) Uani 1 1 d . . .
H7A H 0.1823 0.1693 0.4833 0.044 Uiso 1 1 calc R . .
H7B H 0.1280 0.1603 0.5369 0.044 Uiso 1 1 calc R . .
C8 C 0.0094(5) 0.1583(3) 0.4796(2) 0.0321(15) Uani 1 1 d . . .
C9 C -0.0558(5) 0.1129(3) 0.5015(2) 0.0374(16) Uani 1 1 d . . .
H9A H -0.0354 0.0987 0.5341 0.045 Uiso 1 1 calc R . .
C10 C -0.1490(5) 0.0876(3) 0.4775(2) 0.0317(15) Uani 1 1 d . . .
C11 C -0.1749(5) 0.1097(3) 0.4294(2) 0.0377(16) Uani 1 1 d . . .
H11A H -0.2402 0.0931 0.4124 0.045 Uiso 1 1 calc R . .
C12 C -0.1109(5) 0.1544(3) 0.4048(2) 0.0325(15) Uani 1 1 d . . .
C13 C -0.0167(5) 0.1793(3) 0.4312(2) 0.0307(15) Uani 1 1 d . . .
O7 O 0.0523(3) 0.22143(19) 0.41031(15) 0.0370(11) Uani 1 1 d . . .
C14 C -0.2249(5) 0.0368(3) 0.5005(2) 0.0410(17) Uani 1 1 d . . .
C15 C -0.1627(6) 0.0036(3) 0.5437(3) 0.051(2) Uani 1 1 d . . .
H15A H -0.2127 -0.0281 0.5579 0.077 Uiso 1 1 calc R . .
H15B H -0.1414 0.0343 0.5695 0.077 Uiso 1 1 calc R . .
H15C H -0.0940 -0.0166 0.5315 0.077 Uiso 1 1 calc R . .
C16 C -0.3283(6) 0.0700(4) 0.5202(3) 0.058(2) Uani 1 1 d . . .
H16A H -0.3786 0.0394 0.5356 0.087 Uiso 1 1 calc R . .
H16B H -0.3692 0.0910 0.4926 0.087 Uiso 1 1 calc R . .
H16C H -0.3040 0.1011 0.5452 0.087 Uiso 1 1 calc R . .
C17 C -0.2567(6) -0.0136(3) 0.4624(3) 0.0420(17) Uani 1 1 d . . .
C18 C -0.3567(7) -0.0459(4) 0.4645(4) 0.077(3) Uani 1 1 d . . .
H18A H -0.4072 -0.0364 0.4906 0.092 Uiso 1 1 calc R . .
C19 C -0.3879(8) -0.0924(4) 0.4299(4) 0.089(3) Uani 1 1 d . . .
H19A H -0.4595 -0.1128 0.4319 0.107 Uiso 1 1 calc R . .
C20 C -0.3160(8) -0.1077(4) 0.3941(3) 0.070(2) Uani 1 1 d . . .
H20A H -0.3363 -0.1391 0.3704 0.084 Uiso 1 1 calc R . .
C21 C -0.2126(7) -0.0781(4) 0.3916(3) 0.059(2) Uani 1 1 d . . .
H21A H -0.1612 -0.0893 0.3664 0.070 Uiso 1 1 calc R . .
C22 C -0.1836(6) -0.0321(3) 0.4257(3) 0.0484(18) Uani 1 1 d . . .
H22A H -0.1113 -0.0126 0.4240 0.058 Uiso 1 1 calc R . .
C23 C -0.1347(5) 0.1716(3) 0.3501(2) 0.0397(17) Uani 1 1 d . . .
C24 C -0.2382(6) 0.1395(4) 0.3284(3) 0.059(2) Uani 1 1 d . . .
H24A H -0.2278 0.0940 0.3302 0.089 Uiso 1 1 calc R . .
H24B H -0.2493 0.1520 0.2934 0.089 Uiso 1 1 calc R . .
H24C H -0.3050 0.1515 0.3472 0.089 Uiso 1 1 calc R . .
C25 C -0.1565(6) 0.2417(3) 0.3458(3) 0.0518(19) Uani 1 1 d . . .
H25A H -0.1707 0.2527 0.3106 0.078 Uiso 1 1 calc R . .
H25B H -0.0899 0.2647 0.3587 0.078 Uiso 1 1 calc R . .
H25C H -0.2231 0.2529 0.3652 0.078 Uiso 1 1 calc R . .
C26 C -0.0321(6) 0.1512(3) 0.3196(3) 0.0485(19) Uani 1 1 d . . .
C27 C -0.0031(7) 0.1791(4) 0.2760(3) 0.062(2) Uani 1 1 d . . .
H27A H -0.0446 0.2147 0.2647 0.074 Uiso 1 1 calc R . .
C28 C 0.0850(9) 0.1571(5) 0.2476(3) 0.078(3) Uani 1 1 d . . .
H28A H 0.0997 0.1767 0.2166 0.093 Uiso 1 1 calc R . .
C29 C 0.1496(10) 0.1091(5) 0.2626(4) 0.106(4) Uani 1 1 d . . .
H29A H 0.2088 0.0939 0.2424 0.127 Uiso 1 1 calc R . .
C30 C 0.1282(10) 0.0818(6) 0.3087(4) 0.119(4) Uani 1 1 d . . .
H30A H 0.1760 0.0495 0.3217 0.143 Uiso 1 1 calc R . .
C31 C 0.0373(9) 0.1021(5) 0.3348(3) 0.093(3) Uani 1 1 d . . .
H31A H 0.0207 0.0815 0.3652 0.112 Uiso 1 1 calc R . .
N2 N 0.2277(4) 0.5039(2) 0.43229(17) 0.0306(12) Uani 1 1 d . . .
C32 C 0.3249(5) 0.4840(3) 0.4644(2) 0.0363(16) Uani 1 1 d . . .
H32A H 0.2974 0.4736 0.4981 0.044 Uiso 1 1 calc R . .
H32B H 0.3795 0.5191 0.4681 0.044 Uiso 1 1 calc R . .
C33 C 0.3849(5) 0.4283(3) 0.4438(2) 0.0327(15) Uani 1 1 d . . .
O8 O 0.3362(3) 0.40018(19) 0.40750(16) 0.0360(11) Uani 1 1 d . . .
O9 O 0.4768(3) 0.4122(2) 0.46451(17) 0.0477(12) Uani 1 1 d . . .
C34 C 0.1439(5) 0.5411(3) 0.4589(2) 0.0366(16) Uani 1 1 d . . .
H34A H 0.1608 0.5861 0.4543 0.044 Uiso 1 1 calc R . .
H34B H 0.1514 0.5318 0.4951 0.044 Uiso 1 1 calc R . .
C35 C 0.0225(5) 0.5285(3) 0.4416(2) 0.0322(15) Uani 1 1 d . . .
O10 O 0.0041(3) 0.4768(2) 0.41842(15) 0.0355(10) Uani 1 1 d . . .
O11 O -0.0535(4) 0.5657(2) 0.45245(15) 0.0419(11) Uani 1 1 d . . .
C36 C 0.2707(5) 0.5410(3) 0.3888(2) 0.0316(15) Uani 1 1 d . . .
H36A H 0.3065 0.5800 0.4015 0.038 Uiso 1 1 calc R . .
H36B H 0.3300 0.5163 0.3721 0.038 Uiso 1 1 calc R . .
C37 C 0.1793(5) 0.5574(3) 0.3513(2) 0.0284(14) Uani 1 1 d . . .
C38 C 0.1520(5) 0.6194(3) 0.3410(2) 0.0366(16) Uani 1 1 d . . .
H38A H 0.1892 0.6519 0.3594 0.044 Uiso 1 1 calc R . .
C39 C 0.0713(5) 0.6345(3) 0.3044(2) 0.0365(16) Uani 1 1 d . . .
C40 C 0.0168(5) 0.5854(3) 0.2796(2) 0.0393(16) Uani 1 1 d . . .
H40A H -0.0381 0.5956 0.2542 0.047 Uiso 1 1 calc R . .
C41 C 0.0371(5) 0.5225(3) 0.2893(2) 0.0312(15) Uani 1 1 d . . .
C42 C 0.1229(5) 0.5093(3) 0.3256(2) 0.0303(15) Uani 1 1 d . . .
O12 O 0.1526(3) 0.44982(19) 0.33678(14) 0.0328(10) Uani 1 1 d . . .
C43 C 0.0395(6) 0.7021(3) 0.2907(2) 0.0394(16) Uani 1 1 d . . .
C44 C 0.1136(6) 0.7494(3) 0.3191(3) 0.057(2) Uani 1 1 d . . .
H44A H 0.1028 0.7445 0.3550 0.086 Uiso 1 1 calc R . .
H44B H 0.0921 0.7919 0.3088 0.086 Uiso 1 1 calc R . .
H44C H 0.1937 0.7421 0.3116 0.086 Uiso 1 1 calc R . .
C45 C 0.0610(7) 0.7115(4) 0.2348(3) 0.061(2) Uani 1 1 d . . .
H45A H 0.0143 0.6819 0.2152 0.092 Uiso 1 1 calc R . .
H45B H 0.1415 0.7041 0.2284 0.092 Uiso 1 1 calc R . .
H45C H 0.0407 0.7544 0.2251 0.092 Uiso 1 1 calc R . .
C46 C -0.0861(6) 0.7154(3) 0.3019(2) 0.0397(17) Uani 1 1 d . . .
C47 C -0.1524(6) 0.6773(3) 0.3301(3) 0.0461(18) Uani 1 1 d . . .
H47A H -0.1201 0.6401 0.3437 0.055 Uiso 1 1 calc R . .
C48 C -0.2637(6) 0.6910(4) 0.3393(3) 0.055(2) Uani 1 1 d . . .
H48A H -0.3074 0.6624 0.3581 0.066 Uiso 1 1 calc R . .
C49 C -0.3124(7) 0.7446(4) 0.3222(3) 0.064(2) Uani 1 1 d . . .
H49A H -0.3889 0.7545 0.3295 0.076 Uiso 1 1 calc R . .
C50 C -0.2489(8) 0.7838(4) 0.2942(3) 0.072(3) Uani 1 1 d . . .
H50A H -0.2816 0.8214 0.2814 0.087 Uiso 1 1 calc R . .
C51 C -0.1364(7) 0.7692(4) 0.2841(3) 0.062(2) Uani 1 1 d . . .
H51A H -0.0935 0.7972 0.2644 0.075 Uiso 1 1 calc R . .
C52 C -0.0293(5) 0.4710(3) 0.2623(2) 0.0392(16) Uani 1 1 d . . .
C53 C -0.0891(5) 0.4303(3) 0.3006(2) 0.0468(18) Uani 1 1 d . . .
H53A H -0.0324 0.4117 0.3236 0.070 Uiso 1 1 calc R . .
H53B H -0.1314 0.3968 0.2832 0.070 Uiso 1 1 calc R . .
H53C H -0.1419 0.4561 0.3194 0.070 Uiso 1 1 calc R . .
C54 C -0.1242(6) 0.4991(3) 0.2275(3) 0.058(2) Uani 1 1 d . . .
H54A H -0.0897 0.5256 0.2022 0.087 Uiso 1 1 calc R . .
H54B H -0.1760 0.5242 0.2474 0.087 Uiso 1 1 calc R . .
H54C H -0.1667 0.4650 0.2111 0.087 Uiso 1 1 calc R . .
C55 C 0.0469(6) 0.4333(3) 0.2283(2) 0.0398(17) Uani 1 1 d . . .
C56 C 0.0407(6) 0.3690(4) 0.2230(3) 0.0509(19) Uani 1 1 d . . .
H56A H -0.0092 0.3461 0.2434 0.061 Uiso 1 1 calc R . .
C57 C 0.1038(7) 0.3377(4) 0.1893(3) 0.062(2) Uani 1 1 d . . .
H57A H 0.0978 0.2934 0.1870 0.074 Uiso 1 1 calc R . .
C58 C 0.1759(7) 0.3690(4) 0.1589(3) 0.065(2) Uani 1 1 d . . .
H58A H 0.2204 0.3468 0.1356 0.079 Uiso 1 1 calc R . .
C59 C 0.1828(8) 0.4318(5) 0.1623(3) 0.080(3) Uani 1 1 d . . .
H59A H 0.2305 0.4544 0.1406 0.096 Uiso 1 1 calc R . .
C60 C 0.1196(7) 0.4642(4) 0.1980(3) 0.065(2) Uani 1 1 d . . .
H60A H 0.1278 0.5083 0.2011 0.078 Uiso 1 1 calc R . .
O13 O 0.7207(4) 0.3583(3) 0.4448(2) 0.0565(14) Uani 1 1 d D . .
H131 H 0.789(4) 0.343(3) 0.457(3) 0.085 Uiso 1 1 d D . .
H132 H 0.732(6) 0.395(3) 0.424(2) 0.085 Uiso 1 1 d D . .
O14 O 0.6404(4) 0.2274(3) 0.4617(3) 0.0762(17) Uani 1 1 d D . .
H141 H 0.599(5) 0.198(3) 0.446(3) 0.114 Uiso 1 1 d D . .
H142 H 0.715(3) 0.226(3) 0.464(4) 0.114 Uiso 1 1 d D . .
O15 O 0.6280(3) 0.3269(2) 0.54360(16) 0.0451(12) Uani 1 1 d D . .
H15 H 0.702(4) 0.314(3) 0.537(2) 0.054 Uiso 1 1 d D . .
C61 C 0.5802(6) 0.2951(4) 0.5852(3) 0.072(3) Uani 1 1 d D . .
H61A H 0.6255 0.3044 0.6155 0.108 Uiso 1 1 calc R . .
H61B H 0.5804 0.2499 0.5791 0.108 Uiso 1 1 calc R . .
H61C H 0.5018 0.3094 0.5895 0.108 Uiso 1 1 calc R . .
O16 O 0.4904(4) 0.3074(3) 0.3885(2) 0.0707(16) Uani 1 1 d D . .
H16 H 0.467(7) 0.2688(16) 0.398(3) 0.085 Uiso 1 1 d D . .
C62A C 0.556(2) 0.3377(12) 0.3481(9) 0.146(10) Uiso 0.50 1 d PD A 1
H62A H 0.5191 0.3289 0.3157 0.219 Uiso 0.50 1 calc PR A 1
H62B H 0.6337 0.3210 0.3486 0.219 Uiso 0.50 1 calc PR A 1
H62C H 0.5586 0.3831 0.3536 0.219 Uiso 0.50 1 calc PR A 1
O71 O -0.2367(5) 0.4744(3) 0.4118(3) 0.0866(19) Uani 1 1 d D . .
H71 H -0.1672 0.4830 0.4149 0.130 Uiso 1 1 calc R . .
C71 C -0.2986(10) 0.5295(6) 0.3956(4) 0.116(4) Uani 1 1 d D . .
H71A H -0.3792 0.5246 0.4031 0.174 Uiso 1 1 calc R . .
H71B H -0.2905 0.5351 0.3595 0.174 Uiso 1 1 calc R . .
H71C H -0.2680 0.5663 0.4132 0.174 Uiso 1 1 calc R . .
O72A O 0.5150(13) 0.1539(9) 0.4034(7) 0.124(6) Uiso 0.50 1 d PD B 1
O72B O 0.4725(15) 0.1804(7) 0.3976(6) 0.118(6) Uiso 0.50 1 d PD B 2
C72 C 0.4026(14) 0.1249(8) 0.4014(6) 0.185(6) Uiso 1 1 d D . .
O73B O 0.5483(15) 0.3821(9) 0.3065(7) 0.144(6) Uiso 0.50 1 d PD C 2
C73B C 0.523(4) 0.4330(19) 0.2674(15) 0.27(2) Uiso 0.50 1 d PD C 2
O74A O 0.3653(10) 0.4233(6) 0.2735(5) 0.093(4) Uiso 0.50 1 d P . .

loop_
_atom_site_aniso_label
_atom_site_aniso_U_11
_atom_site_aniso_U_22
_atom_site_aniso_U_33
_atom_site_aniso_U_23
_atom_site_aniso_U_13
_atom_site_aniso_U_12
Mn1 0.0300(5) 0.0291(6) 0.0333(5) 0.0027(5) -0.0016(4) -0.0013(4)
Mn2 0.0291(5) 0.0281(6) 0.0316(5) 0.0009(5) -0.0012(4) 0.0004(4)
Mn3 0.0285(5) 0.0410(6) 0.0468(6) 0.0023(5) -0.0015(4) 0.0004(5)
O1 0.038(2) 0.030(3) 0.035(2) -0.002(2) 0.001(2) 0.0007(19)
C1 0.063(5) 0.037(4) 0.043(4) 0.001(4) 0.003(4) 0.005(4)
O2 0.037(3) 0.037(3) 0.033(3) -0.001(2) 0.000(2) 0.000(2)
N1 0.024(3) 0.031(3) 0.041(3) 0.000(3) 0.002(2) -0.002(2)
C3 0.027(3) 0.032(4) 0.044(4) 0.003(3) -0.004(3) -0.002(3)
C4 0.029(4) 0.034(4) 0.048(5) 0.011(3) -0.003(3) 0.000(3)
O3 0.030(2) 0.041(3) 0.044(3) 0.005(2) 0.002(2) 0.000(2)
O4 0.027(3) 0.073(4) 0.062(3) 0.015(3) -0.008(2) -0.006(2)
C5 0.034(4) 0.035(4) 0.036(4) 0.002(3) -0.001(3) 0.001(3)
C6 0.034(4) 0.032(4) 0.044(4) 0.003(4) 0.001(3) 0.004(3)
O5 0.030(2) 0.041(3) 0.036(3) 0.008(2) -0.0029(19) 0.0023(19)
O6 0.030(3) 0.084(4) 0.061(3) 0.020(3) 0.012(2) 0.010(3)
C7 0.028(3) 0.036(4) 0.044(4) 0.005(3) -0.005(3) -0.002(3)
C8 0.032(3) 0.024(4) 0.041(4) 0.003(3) 0.000(3) 0.001(3)
C9 0.039(4) 0.036(4) 0.037(4) 0.004(3) -0.004(3) -0.004(3)
C10 0.028(3) 0.026(4) 0.042(4) 0.001(3) 0.006(3) -0.002(3)
C11 0.032(4) 0.035(4) 0.046(4) -0.007(4) 0.001(3) -0.006(3)
C12 0.030(4) 0.027(4) 0.040(4) -0.004(3) 0.002(3) -0.003(3)
C13 0.029(3) 0.026(4) 0.038(4) -0.001(3) 0.003(3) -0.003(3)
O7 0.036(2) 0.040(3) 0.036(2) 0.005(2) 0.004(2) -0.004(2)
C14 0.039(4) 0.041(4) 0.043(4) 0.000(4) 0.003(3) -0.009(3)
C15 0.057(5) 0.051(5) 0.046(4) 0.004(4) 0.005(4) -0.021(4)
C16 0.045(4) 0.058(5) 0.072(5) -0.002(5) 0.018(4) -0.008(4)
C17 0.042(4) 0.036(4) 0.048(4) 0.005(4) 0.000(3) -0.007(3)
C18 0.053(5) 0.079(7) 0.099(7) -0.028(6) 0.016(5) -0.025(5)
C19 0.068(6) 0.078(7) 0.122(8) -0.040(7) 0.007(6) -0.026(5)
C20 0.093(7) 0.051(6) 0.065(6) -0.008(5) -0.025(5) -0.007(5)
C21 0.078(6) 0.051(5) 0.047(5) 0.002(4) -0.006(4) 0.004(5)
C22 0.058(5) 0.038(4) 0.049(5) 0.001(4) -0.011(4) -0.004(4)
C23 0.047(4) 0.034(4) 0.038(4) 0.000(3) -0.002(3) -0.005(3)
C24 0.071(5) 0.070(6) 0.037(4) 0.005(4) -0.016(4) -0.018(4)
C25 0.055(5) 0.056(5) 0.044(4) 0.005(4) -0.001(4) 0.000(4)
C26 0.065(5) 0.038(5) 0.043(4) 0.002(4) 0.009(4) -0.005(4)
C27 0.082(6) 0.056(5) 0.047(5) 0.008(4) 0.004(4) 0.005(5)
C28 0.109(8) 0.069(7) 0.055(6) 0.011(5) 0.026(5) -0.003(6)
C29 0.130(9) 0.101(9) 0.089(8) -0.005(7) 0.071(7) 0.012(7)
C30 0.137(10) 0.125(10) 0.099(8) 0.028(8) 0.049(7) 0.068(8)
C31 0.118(8) 0.091(8) 0.074(6) 0.013(6) 0.054(6) 0.031(6)
N2 0.031(3) 0.029(3) 0.031(3) 0.005(2) -0.003(2) 0.002(2)
C32 0.034(4) 0.036(4) 0.038(4) 0.000(3) -0.007(3) 0.003(3)
C33 0.031(4) 0.037(4) 0.031(4) 0.007(3) -0.005(3) -0.003(3)
O8 0.027(2) 0.036(3) 0.044(3) 0.000(2) -0.003(2) 0.0047(19)
O9 0.034(3) 0.048(3) 0.060(3) 0.002(3) -0.017(2) 0.003(2)
C34 0.038(4) 0.036(4) 0.036(4) 0.001(3) 0.003(3) -0.001(3)
C35 0.039(4) 0.033(4) 0.025(4) 0.010(3) 0.001(3) 0.001(3)
O10 0.031(2) 0.038(3) 0.037(3) -0.002(2) -0.0007(19) 0.003(2)
O11 0.041(3) 0.040(3) 0.045(3) 0.000(2) 0.004(2) 0.016(2)
C36 0.031(3) 0.025(4) 0.038(4) 0.000(3) 0.000(3) -0.003(3)
C37 0.032(3) 0.025(4) 0.029(3) 0.003(3) 0.004(3) -0.002(3)
C38 0.043(4) 0.033(4) 0.034(4) -0.003(3) 0.002(3) -0.008(3)
C39 0.043(4) 0.034(4) 0.032(4) 0.005(3) 0.006(3) -0.001(3)
C40 0.046(4) 0.037(5) 0.035(4) -0.001(3) -0.004(3) 0.007(3)
C41 0.032(4) 0.031(4) 0.030(4) -0.003(3) -0.002(3) 0.005(3)
C42 0.032(4) 0.028(4) 0.030(4) 0.002(3) 0.006(3) 0.004(3)
O12 0.037(2) 0.026(2) 0.036(2) -0.003(2) 0.0027(19) 0.0003(19)
C43 0.055(4) 0.030(4) 0.033(4) 0.003(3) 0.000(3) 0.000(3)
C44 0.064(5) 0.033(4) 0.074(5) 0.013(4) -0.003(4) 0.003(4)
C45 0.082(6) 0.054(5) 0.049(5) 0.014(4) 0.009(4) 0.012(4)
C46 0.052(4) 0.028(4) 0.039(4) -0.001(3) -0.005(3) 0.003(3)
C47 0.052(4) 0.038(4) 0.048(4) 0.001(4) -0.004(4) 0.006(4)
C48 0.050(5) 0.058(6) 0.058(5) -0.004(4) 0.003(4) 0.002(4)
C49 0.057(5) 0.075(7) 0.060(6) -0.008(5) -0.003(4) 0.017(5)
C50 0.078(6) 0.067(6) 0.071(6) -0.002(5) -0.013(5) 0.038(5)
C51 0.072(6) 0.061(6) 0.054(5) 0.013(4) 0.003(4) 0.017(4)
C52 0.047(4) 0.037(4) 0.033(4) 0.002(3) -0.004(3) 0.005(3)
C53 0.038(4) 0.052(5) 0.050(4) -0.003(4) -0.003(3) -0.003(4)
C54 0.058(5) 0.049(5) 0.067(5) -0.008(4) -0.026(4) 0.009(4)
C55 0.053(4) 0.032(4) 0.034(4) -0.003(3) -0.007(3) 0.002(3)
C56 0.052(4) 0.047(5) 0.054(5) -0.005(4) 0.000(4) 0.003(4)
C57 0.065(5) 0.045(5) 0.074(6) -0.020(5) -0.009(5) 0.011(4)
C58 0.079(6) 0.064(6) 0.054(5) -0.013(5) 0.010(5) 0.022(5)
C59 0.107(7) 0.073(7) 0.061(6) -0.001(5) 0.040(5) -0.006(6)
C60 0.095(6) 0.043(5) 0.059(5) -0.006(4) 0.019(5) -0.006(5)
O13 0.029(3) 0.065(4) 0.075(4) 0.021(3) -0.004(2) -0.002(2)
O14 0.059(4) 0.048(4) 0.122(5) -0.005(4) 0.011(4) 0.004(3)
O15 0.030(2) 0.058(3) 0.047(3) 0.002(3) 0.004(2) -0.001(2)
C61 0.058(5) 0.108(7) 0.051(5) 0.017(5) 0.001(4) -0.028(5)
O16 0.055(3) 0.102(5) 0.054(3) -0.017(4) -0.005(3) 0.016(3)
O71 0.074(4) 0.097(5) 0.088(4) 0.014(4) -0.005(4) -0.025(4)
C71 0.125(9) 0.132(11) 0.089(8) 0.038(7) -0.023(7) 0.019(8)

loop_
_atom_type_symbol
_atom_type_description
_atom_type_scat_dispersion_real
_atom_type_scat_dispersion_imag
_atom_type_scat_source
C C 0.0033 0.0016 'International Tables Vol C Tables 4.2.6.8 and 6.1.1.4'
H H 0.0000 0.0000 'International Tables Vol C Tables 4.2.6.8 and 6.1.1.4'
N N 0.0061 0.0033 'International Tables Vol C Tables 4.2.6.8 and 6.1.1.4'
O O 0.0106 0.0060 'International Tables Vol C Tables 4.2.6.8 and 6.1.1.4'
Mn Mn 0.3368 0.7283 'International Tables Vol C Tables 4.2.6.8 and 6.1.1.4'

loop_
_geom_angle_atom_site_label_1
_geom_angle_atom_site_label_2
_geom_angle_atom_site_label_3
_geom_angle
O7 Mn1 O1 91.93(17)
O7 Mn1 O2 172.09(18)
O1 Mn1 O2 80.20(17)
O7 Mn1 N1 93.52(19)
O1 Mn1 N1 167.00(18)
O2 Mn1 N1 94.35(19)
O7 Mn1 O5 91.90(17)
O1 Mn1 O5 113.34(16)
O2 Mn1 O5 90.51(16)
N1 Mn1 O5 78.28(17)
O7 Mn1 O3 93.11(17)
O1 Mn1 O3 92.22(17)
O2 Mn1 O3 88.03(17)
N1 Mn1 O3 75.71(17)
O5 Mn1 O3 153.76(16)
O12 Mn2 O1 90.53(17)
O12 Mn2 O2 170.54(18)
O1 Mn2 O2 80.09(17)
O12 Mn2 N2 93.46(18)
O1 Mn2 N2 169.44(18)
O2 Mn2 N2 95.99(18)
O12 Mn2 O10 92.08(16)
O1 Mn2 O10 111.40(17)
O2 Mn2 O10 90.19(17)
N2 Mn2 O10 78.25(17)
O12 Mn2 O8 94.97(16)
O1 Mn2 O8 95.45(16)
O2 Mn2 O8 87.24(16)
N2 Mn2 O8 74.48(17)
O10 Mn2 O8 152.16(17)
O4 Mn3 O13 168.59(19)
O4 Mn3 O9 93.14(18)
O13 Mn3 O9 93.87(19)
O4 Mn3 O15 84.45(17)
O13 Mn3 O15 85.75(18)
O9 Mn3 O15 97.13(17)
O4 Mn3 O16 93.3(2)
O13 Mn3 O16 96.0(2)
O9 Mn3 O16 87.28(19)
O15 Mn3 O16 175.1(2)
O4 Mn3 O14 87.5(2)
O13 Mn3 O14 86.1(2)
O9 Mn3 O14 175.9(2)
O15 Mn3 O14 87.0(2)
O16 Mn3 O14 88.6(2)
C1 O1 Mn1 120.9(4)
C1 O1 Mn2 122.3(4)
Mn1 O1 Mn2 100.16(18)
O1 C1 H1A 109.5
O1 C1 H1B 109.5
H1A C1 H1B 109.5
O1 C1 H1C 109.5
H1A C1 H1C 109.5
H1B C1 H1C 109.5
Mn2 O2 Mn1 99.55(19)
Mn2 O2 H2 126(4)
Mn1 O2 H2 115(4)
C5 N1 C3 113.4(5)
C5 N1 C7 110.4(5)
C3 N1 C7 109.2(5)
C5 N1 Mn1 109.5(4)
C3 N1 Mn1 106.4(4)
C7 N1 Mn1 107.8(4)
N1 C3 C4 111.6(5)
N1 C3 H3A 109.3
C4 C3 H3A 109.3
N1 C3 H3B 109.3
C4 C3 H3B 109.3
H3A C3 H3B 108.0
O4 C4 O3 125.9(6)
O4 C4 C3 116.6(6)
O3 C4 C3 117.5(5)
C4 O3 Mn1 111.5(4)
C4 O4 Mn3 134.6(4)
N1 C5 C6 113.7(5)
N1 C5 H5A 108.8
C6 C5 H5A 108.8
N1 C5 H5B 108.8
C6 C5 H5B 108.8
H5A C5 H5B 107.7
O6 C6 O5 124.5(6)
O6 C6 C5 118.0(6)
O5 C6 C5 117.4(6)
C6 O5 Mn1 114.6(4)
C8 C7 N1 114.0(5)
C8 C7 H7A 108.8
N1 C7 H7A 108.8
C8 C7 H7B 108.8
N1 C7 H7B 108.8
H7A C7 H7B 107.6
C9 C8 C13 120.6(6)
C9 C8 C7 121.4(6)
C13 C8 C7 117.6(5)
C10 C9 C8 121.8(6)
C10 C9 H9A 119.1
C8 C9 H9A 119.1
C9 C10 C11 117.0(6)
C9 C10 C14 123.7(6)
C11 C10 C14 119.3(5)
C12 C11 C10 123.9(6)
C12 C11 H11A 118.0
C10 C11 H11A 118.0
C11 C12 C13 116.9(6)
C11 C12 C23 121.9(6)
C13 C12 C23 120.9(5)
O7 C13 C8 118.7(5)
O7 C13 C12 121.5(6)
C8 C13 C12 119.7(5)
C13 O7 Mn1 122.6(4)
C16 C14 C17 112.3(6)
C16 C14 C15 109.0(6)
C17 C14 C15 106.6(5)
C16 C14 C10 106.7(5)
C17 C14 C10 111.3(5)
C15 C14 C10 111.0(5)
C14 C15 H15A 109.5
C14 C15 H15B 109.5
H15A C15 H15B 109.5
C14 C15 H15C 109.5
H15A C15 H15C 109.5
H15B C15 H15C 109.5
C14 C16 H16A 109.5
C14 C16 H16B 109.5
H16A C16 H16B 109.5
C14 C16 H16C 109.5
H16A C16 H16C 109.5
H16B C16 H16C 109.5
C18 C17 C22 116.0(7)
C18 C17 C14 121.7(7)
C22 C17 C14 122.2(6)
C17 C18 C19 122.8(8)
C17 C18 H18A 118.6
C19 C18 H18A 118.6
C20 C19 C18 119.2(8)
C20 C19 H19A 120.4
C18 C19 H19A 120.4
C19 C20 C21 120.1(8)
C19 C20 H20A 120.0
C21 C20 H20A 120.0
C20 C21 C22 120.0(8)
C20 C21 H21A 120.0
C22 C21 H21A 120.0
C21 C22 C17 121.9(7)
C21 C22 H22A 119.1
C17 C22 H22A 119.1
C24 C23 C25 106.6(6)
C24 C23 C12 112.9(5)
C25 C23 C12 109.6(5)
C24 C23 C26 107.7(6)
C25 C23 C26 111.7(6)
C12 C23 C26 108.3(5)
C23 C24 H24A 109.5
C23 C24 H24B 109.5
H24A C24 H24B 109.5
C23 C24 H24C 109.5
H24A C24 H24C 109.5
H24B C24 H24C 109.5
C23 C25 H25A 109.5
C23 C25 H25B 109.5
H25A C25 H25B 109.5
C23 C25 H25C 109.5
H25A C25 H25C 109.5
H25B C25 H25C 109.5
C27 C26 C31 115.1(7)
C27 C26 C23 123.4(7)
C31 C26 C23 121.5(6)
C26 C27 C28 122.1(8)
C26 C27 H27A 119.0
C28 C27 H27A 119.0
C29 C28 C27 121.7(8)
C29 C28 H28A 119.1
C27 C28 H28A 119.1
C28 C29 C30 118.3(9)
C28 C29 H29A 120.9
C30 C29 H29A 120.9
C31 C30 C29 118.9(10)
C31 C30 H30A 120.5
C29 C30 H30A 120.5
C30 C31 C26 123.7(9)
C30 C31 H31A 118.2
C26 C31 H31A 118.2
C34 N2 C32 113.1(5)
C34 N2 C36 109.6(5)
C32 N2 C36 109.4(4)
C34 N2 Mn2 110.3(4)
C32 N2 Mn2 107.2(4)
C36 N2 Mn2 107.0(3)
N2 C32 C33 112.3(5)
N2 C32 H32A 109.2
C33 C32 H32A 109.2
N2 C32 H32B 109.2
C33 C32 H32B 109.2
H32A C32 H32B 107.9
O9 C33 O8 125.4(6)
O9 C33 C32 117.6(6)
O8 C33 C32 116.9(5)
C33 O8 Mn2 112.3(4)
C33 O9 Mn3 129.4(4)
N2 C34 C35 113.2(5)
N2 C34 H34A 108.9
C35 C34 H34A 108.9
N2 C34 H34B 108.9
C35 C34 H34B 108.9
H34A C34 H34B 107.7
O11 C35 O10 123.6(6)
O11 C35 C34 119.6(6)
O10 C35 C34 116.6(6)
C35 O10 Mn2 116.9(4)
C37 C36 N2 113.2(5)
C37 C36 H36A 108.9
N2 C36 H36A 108.9
C37 C36 H36B 108.9
N2 C36 H36B 108.9
H36A C36 H36B 107.8
C38 C37 C42 120.0(6)
C38 C37 C36 121.1(6)
C42 C37 C36 118.9(5)
C39 C38 C37 120.9(6)
C39 C38 H38A 119.6
C37 C38 H38A 119.6
C38 C39 C40 117.5(6)
C38 C39 C43 123.2(6)
C40 C39 C43 119.2(6)
C41 C40 C39 124.5(6)
C41 C40 H40A 117.8
C39 C40 H40A 117.8
C40 C41 C42 116.1(6)
C40 C41 C52 121.8(5)
C42 C41 C52 122.1(6)
O12 C42 C37 117.8(5)
O12 C42 C41 121.2(6)
C37 C42 C41 121.0(6)
C42 O12 Mn2 120.9(4)
C44 C43 C39 111.7(5)
C44 C43 C45 107.1(6)
C39 C43 C45 108.1(5)
C44 C43 C46 108.6(5)
C39 C43 C46 110.8(5)
C45 C43 C46 110.4(5)
C43 C44 H44A 109.5
C43 C44 H44B 109.5
H44A C44 H44B 109.5
C43 C44 H44C 109.5
H44A C44 H44C 109.5
H44B C44 H44C 109.5
C43 C45 H45A 109.5
C43 C45 H45B 109.5
H45A C45 H45B 109.5
C43 C45 H45C 109.5
H45A C45 H45C 109.5
H45B C45 H45C 109.5
C47 C46 C51 116.3(7)
C47 C46 C43 124.1(6)
C51 C46 C43 119.5(6)
C46 C47 C48 122.3(7)
C46 C47 H47A 118.9
C48 C47 H47A 118.9
C49 C48 C47 121.1(8)
C49 C48 H48A 119.4
C47 C48 H48A 119.4
C48 C49 C50 118.2(8)
C48 C49 H49A 120.9
C50 C49 H49A 120.9
C49 C50 C51 120.6(8)
C49 C50 H50A 119.7
C51 C50 H50A 119.7
C46 C51 C50 121.5(8)
C46 C51 H51A 119.3
C50 C51 H51A 119.3
C41 C52 C55 111.3(5)
C41 C52 C53 109.4(5)
C55 C52 C53 112.8(5)
C41 C52 C54 111.0(5)
C55 C52 C54 105.6(5)
C53 C52 C54 106.6(6)
C52 C53 H53A 109.5
C52 C53 H53B 109.5
H53A C53 H53B 109.5
C52 C53 H53C 109.5
H53A C53 H53C 109.5
H53B C53 H53C 109.5
C52 C54 H54A 109.5
C52 C54 H54B 109.5
H54A C54 H54B 109.5
C52 C54 H54C 109.5
H54A C54 H54C 109.5
H54B C54 H54C 109.5
C60 C55 C56 116.8(7)
C60 C55 C52 119.1(6)
C56 C55 C52 123.8(6)
C57 C56 C55 122.0(7)
C57 C56 H56A 119.0
C55 C56 H56A 119.0
C56 C57 C58 120.9(8)
C56 C57 H57A 119.6
C58 C57 H57A 119.6
C59 C58 C57 118.9(8)
C59 C58 H58A 120.6
C57 C58 H58A 120.6
C58 C59 C60 120.3(8)
C58 C59 H59A 119.9
C60 C59 H59A 119.9
C55 C60 C59 121.1(8)
C55 C60 H60A 119.5
C59 C60 H60A 119.5
Mn3 O13 H131 123(5)
Mn3 O13 H132 126(4)
H131 O13 H132 111(6)
Mn3 O14 H141 116(4)
Mn3 O14 H142 117(4)
H141 O14 H142 122(7)
C61 O15 Mn3 124.4(4)
C61 O15 H15 113(4)
Mn3 O15 H15 98(4)
O15 C61 H61A 109.5
O15 C61 H61B 109.5
H61A C61 H61B 109.5
O15 C61 H61C 109.5
H61A C61 H61C 109.5
H61B C61 H61C 109.5
C62A O16 Mn3 115.7(11)
C62A O16 H16 140(5)
Mn3 O16 H16 88(6)
O16 C62A H62A 109.5
O16 C62A H62B 109.5
H62A C62A H62B 109.5
O16 C62A H62C 109.5
H62A C62A H62C 109.5
H62B C62A H62C 109.5
C71 O71 H71 109.5
O71 C71 H71A 109.5
O71 C71 H71B 109.5
H71A C71 H71B 109.5
O71 C71 H71C 109.5
H71A C71 H71C 109.5
H71B C71 H71C 109.5

loop_
_geom_bond_atom_site_label_1
_geom_bond_atom_site_label_2
_geom_bond_distance
Mn1 O7 1.841(4)
Mn1 O1 1.930(4)
Mn1 O2 1.944(5)
Mn1 N1 2.125(5)
Mn1 O5 2.190(4)
Mn1 O3 2.207(4)
Mn1 Mn2 2.9661(13)
Mn2 O12 1.860(4)
Mn2 O1 1.938(4)
Mn2 O2 1.941(4)
Mn2 N2 2.145(5)
Mn2 O10 2.148(4)
Mn2 O8 2.232(4)
Mn3 O4 2.107(5)
Mn3 O13 2.145(5)
Mn3 O9 2.163(5)
Mn3 O15 2.213(4)
Mn3 O16 2.228(5)
Mn3 O14 2.230(5)
O1 C1 1.424(7)
C1 H1A 0.9800
C1 H1B 0.9800
C1 H1C 0.9800
O2 H2 0.86(3)
N1 C5 1.459(7)
N1 C3 1.460(7)
N1 C7 1.503(8)
C3 C4 1.517(8)
C3 H3A 0.9900
C3 H3B 0.9900
C4 O4 1.236(7)
C4 O3 1.252(7)
C5 C6 1.494(8)
C5 H5A 0.9900
C5 H5B 0.9900
C6 O6 1.233(7)
C6 O5 1.267(7)
C7 C8 1.501(8)
C7 H7A 0.9900
C7 H7B 0.9900
C8 C9 1.376(8)
C8 C13 1.399(8)
C9 C10 1.367(8)
C9 H9A 0.9500
C10 C11 1.398(8)
C10 C14 1.544(8)
C11 C12 1.392(8)
C11 H11A 0.9500
C12 C13 1.403(8)
C12 C23 1.529(9)
C13 O7 1.342(7)
C14 C16 1.514(9)
C14 C17 1.523(9)
C14 C15 1.527(9)
C15 H15A 0.9800
C15 H15B 0.9800
C15 H15C 0.9800
C16 H16A 0.9800
C16 H16B 0.9800
C16 H16C 0.9800
C17 C18 1.366(9)
C17 C22 1.379(9)
C18 C19 1.401(11)
C18 H18A 0.9500
C19 C20 1.336(11)
C19 H19A 0.9500
C20 C21 1.373(11)
C20 H20A 0.9500
C21 C22 1.378(10)
C21 H21A 0.9500
C22 H22A 0.9500
C23 C24 1.501(9)
C23 C25 1.524(9)
C23 C26 1.537(9)
C24 H24A 0.9800
C24 H24B 0.9800
C24 H24C 0.9800
C25 H25A 0.9800
C25 H25B 0.9800
C25 H25C 0.9800
C26 C27 1.363(10)
C26 C31 1.383(11)
C27 C28 1.382(11)
C27 H27A 0.9500
C28 C29 1.332(13)
C28 H28A 0.9500
C29 C30 1.395(13)
C29 H29A 0.9500
C30 C31 1.364(12)
C30 H30A 0.9500
C31 H31A 0.9500
N2 C34 1.466(7)
N2 C32 1.476(7)
N2 C36 1.507(7)
C32 C33 1.496(8)
C32 H32A 0.9900
C32 H32B 0.9900
C33 O9 1.251(7)
C33 O8 1.266(7)
C34 C35 1.514(8)
C34 H34A 0.9900
C34 H34B 0.9900
C35 O11 1.237(7)
C35 O10 1.281(7)
C36 C37 1.494(8)
C36 H36A 0.9900
C36 H36B 0.9900
C37 C38 1.388(8)
C37 C42 1.395(8)
C38 C39 1.385(9)
C38 H38A 0.9500
C39 C40 1.390(9)
C39 C43 1.533(9)
C40 C41 1.387(8)
C40 H40A 0.9500
C41 C42 1.411(8)
C41 C52 1.521(9)
C42 O12 1.349(7)
C43 C44 1.524(9)
C43 C45 1.537(9)
C43 C46 1.541(9)
C44 H44A 0.9800
C44 H44B 0.9800
C44 H44C 0.9800
C45 H45A 0.9800
C45 H45B 0.9800
C45 H45C 0.9800
C46 C47 1.367(9)
C46 C51 1.373(9)
C47 C48 1.370(9)
C47 H47A 0.9500
C48 C49 1.354(10)
C48 H48A 0.9500
C49 C50 1.360(11)
C49 H49A 0.9500
C50 C51 1.392(10)
C50 H50A 0.9500
C51 H51A 0.9500
C52 C55 1.524(9)
C52 C53 1.529(9)
C52 C54 1.555(9)
C53 H53A 0.9800
C53 H53B 0.9800
C53 H53C 0.9800
C54 H54A 0.9800
C54 H54B 0.9800
C54 H54C 0.9800
C55 C60 1.364(9)
C55 C56 1.381(9)
C56 C57 1.358(10)
C56 H56A 0.9500
C57 C58 1.366(11)
C57 H57A 0.9500
C58 C59 1.347(11)
C58 H58A 0.9500
C59 C60 1.408(11)
C59 H59A 0.9500
C60 H60A 0.9500
O13 H131 0.92(4)
O13 H132 0.97(4)
O14 H141 0.89(4)
O14 H142 0.88(4)
O15 C61 1.432(8)
O15 H15 0.93(4)
C61 H61A 0.9800
C61 H61B 0.9800
C61 H61C 0.9800
O16 C62A 1.493(17)
O16 H16 0.91(3)
C62A H62A 0.9800
C62A H62B 0.9800
C62A H62C 0.9800
O71 C71 1.444(10)
O71 H71 0.8400
C71 H71A 0.9800
C71 H71B 0.9800
C71 H71C 0.9800
O72A C72 1.461(16)
O72B C72 1.448(16)
O73B C73B 1.532(19)
C73B O74A 1.88(5)

loop_
_geom_hbond_atom_site_label_D
_geom_hbond_atom_site_label_H
_geom_hbond_atom_site_label_A
_geom_hbond_distance_DH
_geom_hbond_distance_HA
_geom_hbond_distance_DA
_geom_hbond_angle_DHA
_geom_hbond_site_symmetry_A
O2 H2 O11 0.86(3) 1.87(4) 2.710(6) 164(6) 3_566
O13 H131 O5 0.92(4) 1.87(4) 2.780(6) 173(8) 1_655
O13 H132 O71 0.97(4) 1.77(5) 2.684(8) 155(7) 1_655
O14 H141 O72A 0.89(4) 1.77(5) 2.637(17) 165(9) .
O14 H141 O72B 0.89(4) 1.99(6) 2.772(17) 145(7) .
O15 H15 O6 0.93(4) 1.69(4) 2.589(6) 163(6) 1_655
O16 H16 O72B 0.91(3) 1.89(3) 2.732(17) 154(7) .
O71 H71 O10 0.84 2.02 2.834(7) 163.3 .
